data_7023071
loop_
_publ_author_name
'Li, Min'
'Zhao, Shan'
'Peng, Yan-Fen'
'Li, Bao-Long'
'Li, Hai-Yan'

_publ_section_title
;
 A polythreading array formed by a (3,5)-connected 3D anionic network and
 1D cationic chains: synthesis, structure, and catalytic properties.
;
_journal_issue 26
_journal_name_full 'Dalton transactions (Cambridge, England : 2003)'
_journal_page_first 9771
_journal_page_last 9776
_journal_paper_doi 10.1039/c3dt50641j
_journal_volume 42
_journal_year 2013
_chemical_formula_sum 'C64 H82 Cu3 N18 O22 S2'
_chemical_formula_weight 1710.22
_chemical_name_systematic
;
?
;
_space_group_IT_number 2
_symmetry_cell_setting triclinic
_symmetry_space_group_name_Hall '-P 1'
_symmetry_space_group_name_H-M 'P -1'
_atom_sites_solution_hydrogens geom
_atom_sites_solution_primary direct
_atom_sites_solution_secondary difmap
_audit_creation_method SHELXL-97
_cell_angle_alpha 106.273(6)
_cell_angle_beta 100.855(5)
_cell_angle_gamma 105.968(6)
_cell_formula_units_Z 1
_cell_length_a 9.7970(6)
_cell_length_b 14.1459(10)
_cell_length_c 15.7820(9)
_cell_measurement_reflns_used 3128
_cell_measurement_temperature 220(2)
_cell_measurement_theta_max 29.5061
_cell_measurement_theta_min 3.1831
_cell_volume 1933.3(2)
_computing_cell_refinement
;
CrysAlisPro, Agilent Technologies,
Version 1.171.35.21 (release 20-01-2012 CrysAlis171 .NET)
;
_computing_data_collection
;
CrysAlisPro, Agilent Technologies,
Version 1.171.35.21 (release 20-01-2012 CrysAlis171 .NET)
;
_computing_data_reduction
;
CrysAlisPro, Agilent Technologies,
Version 1.171.35.21 (release 20-01-2012 CrysAlis171 .NET)
;
_computing_molecular_graphics 'Bruker SHELXTL'
_computing_publication_material 'Bruker SHELXTL'
_computing_structure_refinement 'SHELXL-97 (Sheldrick, 1997)'
_computing_structure_solution 'SHELXS-97 (Sheldrick, 1990)'
_diffrn_ambient_temperature 220(2)
_diffrn_detector_area_resol_mean 10.4692
_diffrn_measured_fraction_theta_full 0.989
_diffrn_measured_fraction_theta_max 0.989
_diffrn_measurement_device_type 'Xcalibur, Atlas, Gemini'
_diffrn_measurement_method '\w scans'
_diffrn_radiation_monochromator graphite
_diffrn_radiation_source 'fine-focus sealed tube'
_diffrn_radiation_type MoK\a
_diffrn_radiation_wavelength 0.71073
_diffrn_reflns_av_R_equivalents 0.0325
_diffrn_reflns_av_sigmaI/netI 0.0698
_diffrn_reflns_limit_h_max 12
_diffrn_reflns_limit_h_min -12
_diffrn_reflns_limit_k_max 17
_diffrn_reflns_limit_k_min -14
_diffrn_reflns_limit_l_max 20
_diffrn_reflns_limit_l_min -19
_diffrn_reflns_number 14256
_diffrn_reflns_theta_full 26.90
_diffrn_reflns_theta_max 26.90
_diffrn_reflns_theta_min 3.19
_diffrn_standards_decay_% 0
_diffrn_standards_interval_count 0
_diffrn_standards_interval_time 0
_diffrn_standards_number 0
_exptl_absorpt_coefficient_mu 0.955
_exptl_absorpt_correction_T_max 0.8940
_exptl_absorpt_correction_T_min 0.5345
_exptl_absorpt_correction_type multi-scan
_exptl_absorpt_process_details
;
CrysAlisPro, Agilent Technologies,
Version 1.171.35.21 (release 20-01-2012 CrysAlis171 .NET)
Empirical absorption correction using spherical harmonics,
implemented in SCALE3 ABSPACK scaling algorithm.
;
_exptl_crystal_colour prism
_exptl_crystal_density_diffrn 1.469
_exptl_crystal_density_method 'not measured'
_exptl_crystal_description blue
_exptl_crystal_F_000 887
_exptl_crystal_size_max 0.75
_exptl_crystal_size_mid 0.26
_exptl_crystal_size_min 0.12
_refine_diff_density_max 1.433
_refine_diff_density_min -0.542
_refine_diff_density_rms 0.085
_refine_ls_extinction_method none
_refine_ls_goodness_of_fit_ref 1.095
_refine_ls_hydrogen_treatment mixed
_refine_ls_matrix_type full
_refine_ls_number_parameters 526
_refine_ls_number_reflns 8260
_refine_ls_number_restraints 6
_refine_ls_restrained_S_all 1.095
_refine_ls_R_factor_all 0.0772
_refine_ls_R_factor_gt 0.0521
_refine_ls_shift/su_max 0.001
_refine_ls_shift/su_mean 0.000
_refine_ls_structure_factor_coef Fsqd
_refine_ls_weighting_details 'calc w=1/[\s^2^(Fo^2^)+(0.0375P)^2^+1.0303P] where P=(Fo^2^+2Fc^2^)/3'
_refine_ls_weighting_scheme calc
_refine_ls_wR_factor_gt 0.1068
_refine_ls_wR_factor_ref 0.1165
_reflns_number_gt 6161
_reflns_number_total 8260
_reflns_threshold_expression >2sigma(I)
_cod_data_source_file c3dt50641j.txt
_cod_data_source_block Cu-tmtz-SO3bdc
_cod_depositor_comments
;
The following automatic conversions were performed:

'_symmetry_cell_setting' value 'Triclinic' changed to 'triclinic'
according to /home/saulius/struct/CIF-dictionaries/cif_core.dic
dictionary named 'cif_core.dic' version 2.4.2 from
2011-04-26.

'_exptl_absorpt_correction_type' value 'Multi-scan'
changed to 'multi-scan' according to
/home/saulius/struct/CIF-dictionaries/cif_core.dic dictionary named
'cif_core.dic' version 2.4.2 from 2011-04-26.

Automatic conversion script
Id: cif_fix_values 1891 2012-01-12 08:04:46Z andrius 
;
_cod_original_sg_symbol_H-M P-1
_cod_database_code 7023071

loop_
_symmetry_equiv_pos_as_xyz
'x, y, z'
'-x, -y, -z'

loop_
_atom_site_label
_atom_site_type_symbol
_atom_site_fract_x
_atom_site_fract_y
_atom_site_fract_z
_atom_site_U_iso_or_equiv
_atom_site_adp_type
_atom_site_occupancy
_atom_site_symmetry_multiplicity
_atom_site_calc_flag
_atom_site_refinement_flags
Cu1 Cu -0.19523(4) 0.89383(3) 0.92725(3) 0.01976(12) Uani 1 1 d .
Cu2 Cu 0.5000 0.5000 0.5000 0.02151(15) Uani 1 2 d S
S1 S -0.02188(8) 0.48261(6) 0.70475(6) 0.02220(19) Uani 1 1 d .
O1 O -0.0563(2) 0.85018(18) 0.86639(15) 0.0236(5) Uani 1 1 d .
O2 O 0.1664(2) 0.95440(18) 0.96457(17) 0.0296(6) Uani 1 1 d .
O3 O 0.5944(2) 0.84864(18) 0.92721(16) 0.0242(5) Uani 1 1 d .
O4 O 0.5681(2) 0.7054(2) 0.81173(18) 0.0368(6) Uani 1 1 d .
O5 O -0.1283(3) 0.4568(2) 0.75497(18) 0.0359(6) Uani 1 1 d .
O6 O 0.0649(3) 0.41491(19) 0.69197(18) 0.0347(6) Uani 1 1 d .
O7 O -0.0931(3) 0.4931(2) 0.61876(17) 0.0355(6) Uani 1 1 d .
O8 O 0.5956(3) 0.4478(2) 0.59277(17) 0.0276(6) Uani 1 1 d D
H1W H 0.693(2) 0.463(3) 0.600(2) 0.033 Uiso 1 1 d D
H2W H 0.578(4) 0.465(3) 0.6468(16) 0.033 Uiso 1 1 d D
O9 O 0.5756(3) 0.3981(2) 0.38287(19) 0.0392(7) Uani 1 1 d D
H3W H 0.528(4) 0.361(3) 0.3255(15) 0.047 Uiso 1 1 d D
H4W H 0.662(3) 0.389(3) 0.397(3) 0.047 Uiso 1 1 d D
O10 O 0.8436(3) 0.3655(3) 0.4354(2) 0.0483(8) Uani 1 1 d D
H5W H 0.866(5) 0.403(3) 0.4952(15) 0.058 Uiso 1 1 d D
H6W H 0.902(4) 0.395(3) 0.407(3) 0.058 Uiso 1 1 d D
O11 O 0.6039(6) 0.5049(5) 0.7746(4) 0.0787(17) Uani 0.75 1 d P
O12 O 0.5114(13) 0.4956(9) 0.7491(7) 0.030(2) Uani 0.25 1 d P
N1 N -0.2545(3) 1.0132(2) 0.71910(19) 0.0226(6) Uani 1 1 d .
N2 N -0.3365(3) 1.0571(3) 0.7676(2) 0.0359(8) Uani 1 1 d .
N3 N -0.2415(3) 0.9610(2) 0.8362(2) 0.0241(6) Uani 1 1 d .
N4 N -0.0515(3) 0.7553(2) 1.1075(2) 0.0299(7) Uani 1 1 d .
N5 N -0.0994(4) 0.8218(3) 1.1643(2) 0.0416(9) Uani 1 1 d .
N6 N -0.1379(3) 0.8369(2) 1.02513(19) 0.0239(6) Uani 1 1 d .
N7 N 0.1186(3) 0.2679(2) 0.4778(2) 0.0257(6) Uani 1 1 d .
N8 N 0.1172(3) 0.2327(2) 0.3874(2) 0.0273(7) Uani 1 1 d .
N9 N 0.3075(3) 0.3832(2) 0.4678(2) 0.0224(6) Uani 1 1 d .
C1 C -0.3720(3) 1.0171(3) 0.5667(2) 0.0209(7) Uani 1 1 d .
C2 C -0.4662(3) 0.9150(3) 0.5147(2) 0.0212(7) Uani 1 1 d .
C3 C -0.5956(3) 0.8964(3) 0.4467(2) 0.0219(7) Uani 1 1 d .
C4 C -0.2295(3) 1.0350(3) 0.6368(2) 0.0266(8) Uani 1 1 d .
H4A H -0.1789 0.9897 0.6079 0.032 Uiso 1 1 calc R
H4B H -0.1641 1.1080 0.6553 0.032 Uiso 1 1 calc R
C5 C -0.4338(4) 0.8223(3) 0.5326(3) 0.0342(9) Uani 1 1 d .
H5A H -0.3278 0.8412 0.5579 0.051 Uiso 1 1 calc R
H5B H -0.4689 0.7630 0.4752 0.051 Uiso 1 1 calc R
H5C H -0.4840 0.8035 0.5760 0.051 Uiso 1 1 calc R
C6 C -0.6927(4) 0.7841(3) 0.3881(3) 0.0376(9) Uani 1 1 d .
H6A H -0.6428 0.7539 0.3460 0.056 Uiso 1 1 calc R
H6B H -0.7861 0.7831 0.3532 0.056 Uiso 1 1 calc R
H6C H -0.7111 0.7433 0.4276 0.056 Uiso 1 1 calc R
C7 C -0.3259(4) 1.0230(3) 0.8371(3) 0.0357(9) Uani 1 1 d .
H7A H -0.3725 1.0399 0.8832 0.043 Uiso 1 1 calc R
C8 C -0.1987(3) 0.9575(3) 0.7612(2) 0.0231(7) Uani 1 1 d .
H8A H -0.1374 0.9209 0.7407 0.028 Uiso 1 1 calc R
C9 C 0.0105(5) 0.5928(3) 1.0657(3) 0.0389(10) Uani 1 1 d .
C10 C 0.1353(5) 0.5864(3) 1.0375(3) 0.0451(11) Uani 1 1 d .
C11 C 0.1252(5) 0.4921(3) 0.9722(3) 0.0436(11) Uani 1 1 d .
C12 C 0.0199(5) 0.6890(3) 1.1427(3) 0.0418(10) Uani 1 1 d .
H12A H -0.0284 0.6666 1.1863 0.050 Uiso 1 1 calc R
H12B H 0.1242 0.7305 1.1759 0.050 Uiso 1 1 calc R
C13 C 0.2785(6) 0.6789(4) 1.0763(4) 0.0804(17) Uani 1 1 d .
H13A H 0.2569 0.7435 1.0890 0.121 Uiso 1 1 calc R
H13B H 0.3349 0.6752 1.0319 0.121 Uiso 1 1 calc R
H13C H 0.3357 0.6775 1.1329 0.121 Uiso 1 1 calc R
C14 C 0.2609(5) 0.4822(4) 0.9435(4) 0.0602(13) Uani 1 1 d .
H14A H 0.3258 0.4705 0.9910 0.090 Uiso 1 1 calc R
H14B H 0.3131 0.5462 0.9349 0.090 Uiso 1 1 calc R
H14C H 0.2309 0.4234 0.8861 0.090 Uiso 1 1 calc R
C15 C -0.1510(4) 0.8683(3) 1.1111(3) 0.0373(10) Uani 1 1 d .
H15A H -0.1936 0.9192 1.1313 0.045 Uiso 1 1 calc R
C16 C -0.0739(4) 0.7658(3) 1.0258(2) 0.0277(8) Uani 1 1 d .
H16A H -0.0483 0.7283 0.9757 0.033 Uiso 1 1 calc R
C17 C 0.0048(4) 0.1006(3) 0.5037(3) 0.0281(8) Uani 1 1 d .
C18 C 0.1104(4) 0.0886(3) 0.5695(3) 0.0280(8) Uani 1 1 d .
C19 C 0.1047(4) -0.0130(3) 0.5665(3) 0.0302(8) Uani 1 1 d .
C20 C 0.0043(4) 0.2100(3) 0.5116(3) 0.0327(9) Uani 1 1 d .
H20A H -0.0934 0.2042 0.4766 0.039 Uiso 1 1 calc R
H20B H 0.0198 0.2504 0.5764 0.039 Uiso 1 1 calc R
C21 C 0.2293(4) 0.1827(3) 0.6448(3) 0.0416(10) Uani 1 1 d .
H21A H 0.2101 0.1873 0.7036 0.062 Uiso 1 1 calc R
H21B H 0.2290 0.2460 0.6323 0.062 Uiso 1 1 calc R
H21C H 0.3253 0.1753 0.6467 0.062 Uiso 1 1 calc R
C22 C 0.2173(4) -0.0258(3) 0.6388(3) 0.0432(10) Uani 1 1 d .
H22A H 0.1773 -0.0939 0.6443 0.065 Uiso 1 1 calc R
H22B H 0.2391 0.0291 0.6977 0.065 Uiso 1 1 calc R
H22C H 0.3076 -0.0206 0.6207 0.065 Uiso 1 1 calc R
C23 C 0.2326(3) 0.3051(3) 0.3855(2) 0.0250(8) Uani 1 1 d .
H23A H 0.2610 0.3030 0.3315 0.030 Uiso 1 1 calc R
C24 C 0.2311(4) 0.3569(3) 0.5235(3) 0.0253(8) Uani 1 1 d .
H24A H 0.2535 0.3959 0.5865 0.030 Uiso 1 1 calc R
C25 C 0.1425(3) 0.7899(2) 0.8604(2) 0.0176(7) Uani 1 1 d .
C26 C 0.2955(3) 0.8128(3) 0.8793(2) 0.0201(7) Uani 1 1 d .
H26A H 0.3606 0.8809 0.9166 0.024 Uiso 1 1 calc R
C27 C 0.3517(3) 0.7357(3) 0.8434(2) 0.0204(7) Uani 1 1 d .
C28 C 0.2559(3) 0.6342(3) 0.7897(2) 0.0208(7) Uani 1 1 d .
H28A H 0.2939 0.5818 0.7651 0.025 Uiso 1 1 calc R
C29 C 0.1039(3) 0.6109(2) 0.7726(2) 0.0182(7) Uani 1 1 d .
C30 C 0.0478(3) 0.6888(2) 0.8064(2) 0.0182(7) Uani 1 1 d .
H30A H -0.0554 0.6731 0.7925 0.022 Uiso 1 1 calc R
C31 C 0.0821(3) 0.8738(3) 0.9013(2) 0.0196(7) Uani 1 1 d .
C32 C 0.5175(3) 0.7643(3) 0.8617(2) 0.0237(8) Uani 1 1 d .

loop_
_atom_site_aniso_label
_atom_site_aniso_U_11
_atom_site_aniso_U_22
_atom_site_aniso_U_33
_atom_site_aniso_U_23
_atom_site_aniso_U_13
_atom_site_aniso_U_12
Cu1 0.01643(19) 0.0239(2) 0.0250(2) 0.0114(2) 0.00775(17) 0.01210(17)
Cu2 0.0196(3) 0.0175(3) 0.0265(3) 0.0108(3) 0.0041(2) 0.0039(2)
S1 0.0194(4) 0.0146(4) 0.0237(5) 0.0004(4) 0.0007(3) 0.0025(3)
O1 0.0192(11) 0.0307(14) 0.0229(13) 0.0059(11) 0.0056(10) 0.0157(11)
O2 0.0269(12) 0.0176(13) 0.0327(15) -0.0045(12) 0.0042(11) 0.0070(11)
O3 0.0130(10) 0.0237(13) 0.0261(14) -0.0003(11) 0.0029(10) 0.0029(10)
O4 0.0173(11) 0.0334(16) 0.0455(17) -0.0065(13) 0.0074(11) 0.0096(11)
O5 0.0299(13) 0.0281(15) 0.0399(17) 0.0065(13) 0.0116(12) -0.0002(11)
O6 0.0309(13) 0.0197(14) 0.0434(17) -0.0013(12) 0.0047(12) 0.0102(11)
O7 0.0374(14) 0.0302(15) 0.0268(15) 0.0078(13) -0.0032(11) 0.0041(12)
O8 0.0252(12) 0.0286(14) 0.0303(15) 0.0142(13) 0.0046(11) 0.0097(11)
O9 0.0338(14) 0.0448(18) 0.0317(16) 0.0002(14) 0.0089(13) 0.0165(14)
O10 0.0537(18) 0.061(2) 0.0313(18) 0.0125(17) 0.0119(15) 0.0261(17)
O11 0.079(4) 0.087(4) 0.063(4) 0.000(3) 0.013(3) 0.051(4)
O12 0.051(7) 0.038(7) 0.018(6) 0.020(5) 0.016(5) 0.026(6)
N1 0.0229(13) 0.0282(16) 0.0198(16) 0.0099(14) 0.0049(12) 0.0128(13)
N2 0.0464(18) 0.048(2) 0.038(2) 0.0254(18) 0.0217(16) 0.0352(17)
N3 0.0248(14) 0.0294(17) 0.0264(17) 0.0126(14) 0.0097(12) 0.0173(13)
N4 0.0481(18) 0.0259(17) 0.0201(17) 0.0074(14) 0.0106(14) 0.0198(15)
N5 0.068(2) 0.044(2) 0.029(2) 0.0168(18) 0.0240(17) 0.0344(19)
N6 0.0256(14) 0.0273(17) 0.0245(17) 0.0117(14) 0.0094(12) 0.0137(13)
N7 0.0250(14) 0.0174(15) 0.0352(19) 0.0085(14) 0.0132(13) 0.0056(13)
N8 0.0244(14) 0.0219(16) 0.0315(18) 0.0089(15) 0.0052(13) 0.0043(13)
N9 0.0231(14) 0.0185(15) 0.0258(17) 0.0107(14) 0.0061(12) 0.0052(12)
C1 0.0209(15) 0.0248(19) 0.0174(18) 0.0084(16) 0.0050(13) 0.0080(15)
C2 0.0282(17) 0.0190(18) 0.0209(18) 0.0096(15) 0.0087(14) 0.0109(15)
C3 0.0250(16) 0.0177(17) 0.0204(19) 0.0067(15) 0.0047(14) 0.0049(14)
C4 0.0246(17) 0.031(2) 0.026(2) 0.0144(18) 0.0073(15) 0.0091(16)
C5 0.044(2) 0.022(2) 0.037(2) 0.0123(18) 0.0052(18) 0.0159(18)
C6 0.037(2) 0.019(2) 0.043(3) 0.0045(19) -0.0031(18) 0.0050(17)
C7 0.049(2) 0.047(3) 0.033(2) 0.021(2) 0.0212(19) 0.035(2)
C8 0.0230(16) 0.0251(19) 0.024(2) 0.0091(16) 0.0060(14) 0.0130(15)
C9 0.069(3) 0.032(2) 0.023(2) 0.0134(19) 0.007(2) 0.030(2)
C10 0.067(3) 0.035(3) 0.041(3) 0.017(2) 0.014(2) 0.027(2)
C11 0.071(3) 0.042(3) 0.035(3) 0.023(2) 0.017(2) 0.035(2)
C12 0.073(3) 0.036(2) 0.026(2) 0.015(2) 0.009(2) 0.033(2)
C13 0.083(4) 0.052(4) 0.094(5) 0.004(3) 0.031(4) 0.022(3)
C14 0.074(3) 0.048(3) 0.066(4) 0.017(3) 0.030(3) 0.028(3)
C15 0.053(2) 0.043(2) 0.036(2) 0.019(2) 0.024(2) 0.033(2)
C16 0.040(2) 0.029(2) 0.022(2) 0.0115(17) 0.0114(16) 0.0198(17)
C17 0.0331(18) 0.0211(19) 0.032(2) 0.0081(17) 0.0218(17) 0.0045(16)
C18 0.0306(18) 0.0217(19) 0.029(2) 0.0070(17) 0.0178(16) 0.0004(15)
C19 0.0309(18) 0.029(2) 0.033(2) 0.0134(18) 0.0173(17) 0.0056(17)
C20 0.0330(19) 0.023(2) 0.045(2) 0.0094(19) 0.0244(18) 0.0070(16)
C21 0.052(2) 0.028(2) 0.030(2) 0.0067(19) 0.0091(19) -0.0033(19)
C22 0.044(2) 0.038(3) 0.043(3) 0.016(2) 0.010(2) 0.007(2)
C23 0.0263(17) 0.025(2) 0.024(2) 0.0104(17) 0.0066(15) 0.0083(16)
C24 0.0296(18) 0.0172(18) 0.028(2) 0.0055(16) 0.0095(16) 0.0079(15)
C25 0.0156(14) 0.0164(17) 0.0181(17) 0.0024(14) 0.0037(13) 0.0062(13)
C26 0.0160(14) 0.0161(17) 0.0214(18) 0.0019(15) 0.0020(13) 0.0024(13)
C27 0.0128(14) 0.0220(18) 0.0243(19) 0.0055(16) 0.0052(13) 0.0059(14)
C28 0.0191(15) 0.0171(17) 0.0239(19) 0.0022(15) 0.0051(14) 0.0088(14)
C29 0.0171(15) 0.0135(16) 0.0196(18) 0.0026(14) 0.0032(13) 0.0036(13)
C30 0.0133(14) 0.0201(18) 0.0203(18) 0.0056(15) 0.0040(13) 0.0067(13)
C31 0.0234(16) 0.0196(18) 0.0203(18) 0.0081(15) 0.0093(14) 0.0113(15)
C32 0.0136(15) 0.027(2) 0.032(2) 0.0111(18) 0.0071(14) 0.0086(15)

loop_
_atom_type_symbol
_atom_type_description
_atom_type_scat_dispersion_real
_atom_type_scat_dispersion_imag
_atom_type_scat_source
C C 0.0033 0.0016 'International Tables Vol C Tables 4.2.6.8 and 6.1.1.4'
H H 0.0000 0.0000 'International Tables Vol C Tables 4.2.6.8 and 6.1.1.4'
O O 0.0106 0.0060 'International Tables Vol C Tables 4.2.6.8 and 6.1.1.4'
Cu Cu 0.3201 1.2651 'International Tables Vol C Tables 4.2.6.8 and 6.1.1.4'
S S 0.1246 0.1234 'International Tables Vol C Tables 4.2.6.8 and 6.1.1.4'
N N 0.0061 0.0033 'International Tables Vol C Tables 4.2.6.8 and 6.1.1.4'

loop_
_geom_angle_atom_site_label_1
_geom_angle_atom_site_label_2
_geom_angle_atom_site_label_3
_geom_angle
_geom_angle_site_symmetry_1
_geom_angle_site_symmetry_3
O1 Cu1 O3 142.68(10) . 1_455
O1 Cu1 N3 89.47(10) . .
O3 Cu1 N3 90.39(10) 1_455 .
O1 Cu1 N6 91.03(10) . .
O3 Cu1 N6 91.82(10) 1_455 .
N3 Cu1 N6 175.66(13) . .
O1 Cu1 O2 130.82(9) . 2_577
O3 Cu1 O2 86.38(9) 1_455 2_577
N3 Cu1 O2 86.31(11) . 2_577
N6 Cu1 O2 90.10(10) . 2_577
N9 Cu2 N9 180.0(2) . 2_666
N9 Cu2 O8 90.93(10) . .
N9 Cu2 O8 89.07(10) 2_666 .
N9 Cu2 O8 89.07(10) . 2_666
N9 Cu2 O8 90.93(10) 2_666 2_666
O8 Cu2 O8 180.000(1) . 2_666
N9 Cu2 O9 88.39(11) . 2_666
N9 Cu2 O9 91.61(11) 2_666 2_666
O8 Cu2 O9 88.83(10) . 2_666
O8 Cu2 O9 91.17(10) 2_666 2_666
N9 Cu2 O9 91.61(11) . .
N9 Cu2 O9 88.39(11) 2_666 .
O8 Cu2 O9 91.17(10) . .
O8 Cu2 O9 88.83(10) 2_666 .
O9 Cu2 O9 180.000(1) 2_666 .
O6 S1 O5 114.19(15) . .
O6 S1 O7 113.45(16) . .
O5 S1 O7 110.96(15) . .
O6 S1 C29 106.82(14) . .
O5 S1 C29 106.26(15) . .
O7 S1 C29 104.31(14) . .
C31 O1 Cu1 127.4(2) . .
C31 O2 Cu1 148.1(2) . 2_577
C32 O3 Cu1 111.69(19) . 1_655
Cu2 O8 H1W 113(2) . .
Cu2 O8 H2W 116(2) . .
H1W O8 H2W 110(3) . .
Cu2 O9 H3W 130(3) . .
Cu2 O9 H4W 120(3) . .
H3W O9 H4W 110(4) . .
H5W O10 H6W 114(4) . .
C8 N1 N2 109.9(3) . .
C8 N1 C4 128.4(3) . .
N2 N1 C4 121.6(2) . .
C7 N2 N1 102.7(3) . .
C8 N3 C7 103.3(3) . .
C8 N3 Cu1 129.2(2) . .
C7 N3 Cu1 127.5(2) . .
C16 N4 N5 110.0(3) . .
C16 N4 C12 130.3(3) . .
N5 N4 C12 119.7(3) . .
C15 N5 N4 102.4(3) . .
C16 N6 C15 103.0(3) . .
C16 N6 Cu1 130.9(2) . .
C15 N6 Cu1 126.0(2) . .
C24 N7 N8 109.8(3) . .
C24 N7 C20 128.9(3) . .
N8 N7 C20 121.2(3) . .
C23 N8 N7 102.4(3) . .
C24 N9 C23 103.2(3) . .
C24 N9 Cu2 128.3(2) . .
C23 N9 Cu2 128.1(2) . .
C2 C1 C3 121.0(3) . 2_476
C2 C1 C4 119.2(3) . .
C3 C1 C4 119.8(3) 2_476 .
C1 C2 C3 120.3(3) . .
C1 C2 C5 120.6(3) . .
C3 C2 C5 119.1(3) . .
C2 C3 C1 118.7(3) . 2_476
C2 C3 C6 119.1(3) . .
C1 C3 C6 122.2(3) 2_476 .
N1 C4 C1 112.9(3) . .
N1 C4 H4A 109.0 . .
C1 C4 H4A 109.0 . .
N1 C4 H4B 109.0 . .
C1 C4 H4B 109.0 . .
H4A C4 H4B 107.8 . .
C2 C5 H5A 109.5 . .
C2 C5 H5B 109.5 . .
H5A C5 H5B 109.5 . .
C2 C5 H5C 109.5 . .
H5A C5 H5C 109.5 . .
H5B C5 H5C 109.5 . .
C3 C6 H6A 109.5 . .
C3 C6 H6B 109.5 . .
H6A C6 H6B 109.5 . .
C3 C6 H6C 109.5 . .
H6A C6 H6C 109.5 . .
H6B C6 H6C 109.5 . .
N2 C7 N3 114.0(3) . .
N2 C7 H7A 123.0 . .
N3 C7 H7A 123.0 . .
N3 C8 N1 110.1(3) . .
N3 C8 H8A 124.9 . .
N1 C8 H8A 124.9 . .
C10 C9 C11 121.1(4) . 2_567
C10 C9 C12 120.7(4) . .
C11 C9 C12 118.1(4) 2_567 .
C9 C10 C11 118.7(4) . .
C9 C10 C13 120.7(4) . .
C11 C10 C13 120.5(4) . .
C10 C11 C9 120.1(4) . 2_567
C10 C11 C14 119.5(4) . .
C9 C11 C14 120.4(4) 2_567 .
N4 C12 C9 111.9(3) . .
N4 C12 H12A 109.2 . .
C9 C12 H12A 109.2 . .
N4 C12 H12B 109.2 . .
C9 C12 H12B 109.2 . .
H12A C12 H12B 107.9 . .
C10 C13 H13A 109.5 . .
C10 C13 H13B 109.5 . .
H13A C13 H13B 109.5 . .
C10 C13 H13C 109.5 . .
H13A C13 H13C 109.5 . .
H13B C13 H13C 109.5 . .
C11 C14 H14A 109.5 . .
C11 C14 H14B 109.5 . .
H14A C14 H14B 109.5 . .
C11 C14 H14C 109.5 . .
H14A C14 H14C 109.5 . .
H14B C14 H14C 109.5 . .
N5 C15 N6 114.6(3) . .
N5 C15 H15A 122.7 . .
N6 C15 H15A 122.7 . .
N4 C16 N6 110.0(3) . .
N4 C16 H16A 125.0 . .
N6 C16 H16A 125.0 . .
C19 C17 C18 121.0(3) 2_556 .
C19 C17 C20 119.5(3) 2_556 .
C18 C17 C20 119.4(3) . .
C17 C18 C19 119.7(3) . .
C17 C18 C21 121.2(3) . .
C19 C18 C21 119.1(3) . .
C17 C19 C18 119.3(3) 2_556 .
C17 C19 C22 121.1(3) 2_556 .
C18 C19 C22 119.6(3) . .
N7 C20 C17 113.6(3) . .
N7 C20 H20A 108.9 . .
C17 C20 H20A 108.9 . .
N7 C20 H20B 108.9 . .
C17 C20 H20B 108.9 . .
H20A C20 H20B 107.7 . .
C18 C21 H21A 109.5 . .
C18 C21 H21B 109.5 . .
H21A C21 H21B 109.5 . .
C18 C21 H21C 109.5 . .
H21A C21 H21C 109.5 . .
H21B C21 H21C 109.5 . .
C19 C22 H22A 109.5 . .
C19 C22 H22B 109.5 . .
H22A C22 H22B 109.5 . .
C19 C22 H22C 109.5 . .
H22A C22 H22C 109.5 . .
H22B C22 H22C 109.5 . .
N8 C23 N9 114.4(3) . .
N8 C23 H23A 122.8 . .
N9 C23 H23A 122.8 . .
N9 C24 N7 110.2(3) . .
N9 C24 H24A 124.9 . .
N7 C24 H24A 124.9 . .
C30 C25 C26 119.2(3) . .
C30 C25 C31 120.7(3) . .
C26 C25 C31 120.0(3) . .
C27 C26 C25 120.3(3) . .
C27 C26 H26A 119.8 . .
C25 C26 H26A 119.8 . .
C26 C27 C28 120.1(3) . .
C26 C27 C32 118.9(3) . .
C28 C27 C32 121.0(3) . .
C29 C28 C27 119.6(3) . .
C29 C28 H28A 120.2 . .
C27 C28 H28A 120.2 . .
C30 C29 C28 120.2(3) . .
C30 C29 S1 118.7(2) . .
C28 C29 S1 121.0(2) . .
C29 C30 C25 120.5(3) . .
C29 C30 H30A 119.8 . .
C25 C30 H30A 119.8 . .
O2 C31 O1 127.0(3) . .
O2 C31 C25 118.9(3) . .
O1 C31 C25 114.1(3) . .
O4 C32 O3 125.1(3) . .
O4 C32 C27 119.4(3) . .
O3 C32 C27 115.5(3) . .

loop_
_geom_bond_atom_site_label_1
_geom_bond_atom_site_label_2
_geom_bond_distance
_geom_bond_site_symmetry_2
Cu1 O1 1.944(2) .
Cu1 O3 1.982(2) 1_455
Cu1 N3 1.982(3) .
Cu1 N6 1.992(3) .
Cu1 O2 2.244(2) 2_577
Cu2 N9 2.000(3) .
Cu2 N9 2.000(3) 2_666
Cu2 O8 2.009(2) .
Cu2 O8 2.009(2) 2_666
Cu2 O9 2.378(3) 2_666
Cu2 O9 2.378(3) .
S1 O6 1.444(2) .
S1 O5 1.453(3) .
S1 O7 1.471(2) .
S1 C29 1.773(3) .
O1 C31 1.273(4) .
O2 C31 1.229(4) .
O2 Cu1 2.244(2) 2_577
O3 C32 1.257(4) .
O3 Cu1 1.982(2) 1_655
O4 C32 1.253(4) .
O8 H1W 0.893(18) .
O8 H2W 0.881(18) .
O9 H3W 0.867(19) .
O9 H4W 0.885(18) .
O10 H5W 0.893(19) .
O10 H6W 0.880(19) .
O11 O12 0.876(10) .
N1 C8 1.324(4) .
N1 N2 1.363(4) .
N1 C4 1.464(4) .
N2 C7 1.314(4) .
N3 C8 1.322(4) .
N3 C7 1.360(4) .
N4 C16 1.322(4) .
N4 N5 1.357(4) .
N4 C12 1.478(4) .
N5 C15 1.314(4) .
N6 C16 1.326(4) .
N6 C15 1.346(4) .
N7 C24 1.323(4) .
N7 N8 1.370(4) .
N7 C20 1.475(4) .
N8 C23 1.312(4) .
N9 C24 1.323(4) .
N9 C23 1.356(4) .
C1 C2 1.389(5) .
C1 C3 1.406(4) 2_476
C1 C4 1.518(4) .
C2 C3 1.405(4) .
C2 C5 1.517(4) .
C3 C1 1.406(4) 2_476
C3 C6 1.516(5) .
C4 H4A 0.9800 .
C4 H4B 0.9800 .
C5 H5A 0.9700 .
C5 H5B 0.9700 .
C5 H5C 0.9700 .
C6 H6A 0.9700 .
C6 H6B 0.9700 .
C6 H6C 0.9700 .
C7 H7A 0.9400 .
C8 H8A 0.9400 .
C9 C10 1.395(6) .
C9 C11 1.410(6) 2_567
C9 C12 1.516(5) .
C10 C11 1.403(6) .
C10 C13 1.507(7) .
C11 C9 1.410(6) 2_567
C11 C14 1.513(6) .
C12 H12A 0.9800 .
C12 H12B 0.9800 .
C13 H13A 0.9700 .
C13 H13B 0.9700 .
C13 H13C 0.9700 .
C14 H14A 0.9700 .
C14 H14B 0.9700 .
C14 H14C 0.9700 .
C15 H15A 0.9400 .
C16 H16A 0.9400 .
C17 C19 1.402(5) 2_556
C17 C18 1.403(5) .
C17 C20 1.518(5) .
C18 C19 1.410(5) .
C18 C21 1.510(5) .
C19 C17 1.402(5) 2_556
C19 C22 1.518(5) .
C20 H20A 0.9800 .
C20 H20B 0.9800 .
C21 H21A 0.9700 .
C21 H21B 0.9700 .
C21 H21C 0.9700 .
C22 H22A 0.9700 .
C22 H22B 0.9700 .
C22 H22C 0.9700 .
C23 H23A 0.9400 .
C24 H24A 0.9400 .
C25 C30 1.386(4) .
C25 C26 1.397(4) .
C25 C31 1.509(4) .
C26 C27 1.384(4) .
C26 H26A 0.9400 .
C27 C28 1.392(4) .
C27 C32 1.511(4) .
C28 C29 1.388(4) .
C28 H28A 0.9400 .
C29 C30 1.384(4) .
C30 H30A 0.9400 .

loop_
_geom_hbond_atom_site_label_D
_geom_hbond_atom_site_label_H
_geom_hbond_atom_site_label_A
_geom_hbond_distance_DH
_geom_hbond_distance_HA
_geom_hbond_distance_DA
_geom_hbond_angle_DHA
_geom_hbond_site_symmetry_A
O8 H1W O7 0.893(18) 1.970(19) 2.862(3) 178(3) 1_655
O8 H2W O11 0.881(18) 1.88(2) 2.733(6) 162(3) .
O8 H2W O12 0.881(18) 1.84(2) 2.713(10) 171(3) .
O9 H3W O4 0.867(19) 2.02(2) 2.877(4) 171(4) 2_666
O9 H4W O10 0.885(18) 1.919(19) 2.803(4) 175(4) .
O10 H5W O7 0.893(19) 1.90(2) 2.793(4) 174(4) 1_655
O10 H6W O7 0.880(19) 2.28(2) 3.123(4) 161(4) 2_666

loop_
_geom_torsion_atom_site_label_1
_geom_torsion_atom_site_label_2
_geom_torsion_atom_site_label_3
_geom_torsion_atom_site_label_4
_geom_torsion
_geom_torsion_site_symmetry_1
_geom_torsion_site_symmetry_4
O3 Cu1 O1 C31 -149.6(2) 1_455 .
N3 Cu1 O1 C31 120.4(3) . .
N6 Cu1 O1 C31 -55.3(3) . .
O2 Cu1 O1 C31 35.7(3) 2_577 .
C8 N1 N2 C7 -0.8(4) . .
C4 N1 N2 C7 -176.9(3) . .
O1 Cu1 N3 C8 7.2(3) . .
O3 Cu1 N3 C8 -135.5(3) 1_455 .
O2 Cu1 N3 C8 138.2(3) 2_577 .
O1 Cu1 N3 C7 -172.4(3) . .
O3 Cu1 N3 C7 44.9(3) 1_455 .
O2 Cu1 N3 C7 -41.4(3) 2_577 .
C16 N4 N5 C15 0.9(4) . .
C12 N4 N5 C15 178.3(4) . .
O1 Cu1 N6 C16 -20.9(3) . .
O3 Cu1 N6 C16 121.8(3) 1_455 .
O2 Cu1 N6 C16 -151.8(3) 2_577 .
O1 Cu1 N6 C15 155.7(3) . .
O3 Cu1 N6 C15 -61.5(3) 1_455 .
O2 Cu1 N6 C15 24.9(3) 2_577 .
C24 N7 N8 C23 0.2(3) . .
C20 N7 N8 C23 179.1(3) . .
O8 Cu2 N9 C24 54.3(3) . .
O8 Cu2 N9 C24 -125.7(3) 2_666 .
O9 Cu2 N9 C24 -34.5(3) 2_666 .
O9 Cu2 N9 C24 145.5(3) . .
O8 Cu2 N9 C23 -117.6(3) . .
O8 Cu2 N9 C23 62.4(3) 2_666 .
O9 Cu2 N9 C23 153.5(3) 2_666 .
O9 Cu2 N9 C23 -26.5(3) . .
C3 C1 C2 C3 0.6(5) 2_476 .
C4 C1 C2 C3 -177.3(3) . .
C3 C1 C2 C5 -177.3(3) 2_476 .
C4 C1 C2 C5 4.7(5) . .
C1 C2 C3 C1 -0.6(5) . 2_476
C5 C2 C3 C1 177.4(3) . 2_476
C1 C2 C3 C6 177.2(3) . .
C5 C2 C3 C6 -4.8(5) . .
C8 N1 C4 C1 132.9(3) . .
N2 N1 C4 C1 -51.8(4) . .
C2 C1 C4 N1 -73.7(4) . .
C3 C1 C4 N1 108.3(3) 2_476 .
N1 N2 C7 N3 0.5(5) . .
C8 N3 C7 N2 -0.1(5) . .
Cu1 N3 C7 N2 179.6(3) . .
C7 N3 C8 N1 -0.5(4) . .
Cu1 N3 C8 N1 179.8(2) . .
N2 N1 C8 N3 0.8(4) . .
C4 N1 C8 N3 176.6(3) . .
C11 C9 C10 C11 -1.9(6) 2_567 .
C12 C9 C10 C11 174.1(3) . .
C11 C9 C10 C13 178.0(4) 2_567 .
C12 C9 C10 C13 -6.0(6) . .
C9 C10 C11 C9 1.9(6) . 2_567
C13 C10 C11 C9 -178.0(4) . 2_567
C9 C10 C11 C14 -177.7(3) . .
C13 C10 C11 C14 2.5(6) . .
C16 N4 C12 C9 -25.9(6) . .
N5 N4 C12 C9 157.3(4) . .
C10 C9 C12 N4 106.2(4) . .
C11 C9 C12 N4 -77.6(4) 2_567 .
N4 N5 C15 N6 -0.7(5) . .
C16 N6 C15 N5 0.2(5) . .
Cu1 N6 C15 N5 -177.2(3) . .
N5 N4 C16 N6 -0.8(4) . .
C12 N4 C16 N6 -177.9(4) . .
C15 N6 C16 N4 0.4(4) . .
Cu1 N6 C16 N4 177.6(2) . .
C19 C17 C18 C19 -1.4(5) 2_556 .
C20 C17 C18 C19 175.3(3) . .
C19 C17 C18 C21 179.5(3) 2_556 .
C20 C17 C18 C21 -3.8(5) . .
C17 C18 C19 C17 1.4(5) . 2_556
C21 C18 C19 C17 -179.5(3) . 2_556
C17 C18 C19 C22 -178.9(3) . .
C21 C18 C19 C22 0.2(5) . .
C24 N7 C20 C17 -118.3(4) . .
N8 N7 C20 C17 63.0(4) . .
C19 C17 C20 N7 -104.0(4) 2_556 .
C18 C17 C20 N7 79.1(4) . .
N7 N8 C23 N9 0.3(3) . .
C24 N9 C23 N8 -0.7(3) . .
Cu2 N9 C23 N8 172.8(2) . .
C23 N9 C24 N7 0.8(3) . .
Cu2 N9 C24 N7 -172.7(2) . .
N8 N7 C24 N9 -0.7(3) . .
C20 N7 C24 N9 -179.5(3) . .
C30 C25 C26 C27 0.9(5) . .
C31 C25 C26 C27 178.8(3) . .
C25 C26 C27 C28 -1.3(5) . .
C25 C26 C27 C32 177.3(3) . .
C26 C27 C28 C29 -0.2(5) . .
C32 C27 C28 C29 -178.8(3) . .
C27 C28 C29 C30 2.1(5) . .
C27 C28 C29 S1 -179.9(2) . .
O6 S1 C29 C30 -170.9(2) . .
O5 S1 C29 C30 -48.6(3) . .
O7 S1 C29 C30 68.7(3) . .
O6 S1 C29 C28 11.1(3) . .
O5 S1 C29 C28 133.3(3) . .
O7 S1 C29 C28 -109.3(3) . .
C28 C29 C30 C25 -2.5(5) . .
S1 C29 C30 C25 179.4(2) . .
C26 C25 C30 C29 1.0(5) . .
C31 C25 C30 C29 -176.9(3) . .
Cu1 O2 C31 O1 5.3(7) 2_577 .
Cu1 O2 C31 C25 -172.5(3) 2_577 .
Cu1 O1 C31 O2 -29.2(5) . .
Cu1 O1 C31 C25 148.7(2) . .
C30 C25 C31 O2 163.7(3) . .
C26 C25 C31 O2 -14.1(4) . .
C30 C25 C31 O1 -14.3(4) . .
C26 C25 C31 O1 167.8(3) . .
Cu1 O3 C32 O4 11.6(4) 1_655 .
Cu1 O3 C32 C27 -167.4(2) 1_655 .
C26 C27 C32 O4 -161.5(3) . .
C28 C27 C32 O4 17.1(5) . .
C26 C27 C32 O3 17.5(4) . .
C28 C27 C32 O3 -163.9(3) . .
